data_2213879
loop_
_publ_author_name
'Hu, Bo'
'Wang, Min'
'Lan, Shen-Min'
'Wang, Xiao-Yan'
'Deng, Xiao-Tao'

_publ_section_title
;(Acetato-\k^2^<i>O</i>,<i>O</i>')bis(1,10-phenanthroline-\k^2^<i>N</i>,<i>N</i>')cadmium(II)
 perchlorate dihydrate
;
_journal_coeditor_code LH2380
_journal_issue 6
_journal_name_full 'Acta Crystallographica Section E'
_journal_page_first m1676
_journal_page_last m1676
_journal_paper_doi 10.1107/S1600536807022908
_journal_volume 63
_journal_year 2007
_chemical_formula_iupac '[Cd (C2 H4 O2) (C12 H8 N2)2] Cl O4, 2H2 O'
_chemical_formula_moiety 'C26 H19 Cd N4 O2 +, Cl O4 -, 2(H2 O)'
_chemical_formula_sum 'C26 H23 Cd Cl N4 O8'
_chemical_formula_weight 667.33
_chemical_name_systematic
;
(Acetato-\k^2^O,O')bis(1,10-phenanthroline-\k^2^N,N')cadmium(II) perchlorate
dihydrate
;
_space_group_IT_number 13
_symmetry_cell_setting monoclinic
_symmetry_space_group_name_Hall '-P 2yc'
_symmetry_space_group_name_H-M 'P 1 2/c 1'
_atom_sites_solution_hydrogens geom
_atom_sites_solution_primary direct
_atom_sites_solution_secondary difmap
_audit_creation_method SHELXL-97
_cell_angle_alpha 90.00
_cell_angle_beta 108.612(19)
_cell_angle_gamma 90.00
_cell_formula_units_Z 2
_cell_length_a 9.887(4)
_cell_length_b 8.177(4)
_cell_length_c 17.791(7)
_cell_measurement_reflns_used 3241
_cell_measurement_temperature 298(2)
_cell_measurement_theta_max 22.99
_cell_measurement_theta_min 2.17
_cell_volume 1363.1(10)
_computing_cell_refinement 'SAINT (Bruker, 2000)'
_computing_data_collection 'SMART (Bruker, 2000)'
_computing_data_reduction SAINT
_computing_molecular_graphics SHELXTL
_computing_publication_material SHELXTL
_computing_structure_refinement SHELXTL
_computing_structure_solution 'SHELXTL (Bruker, 2000)'
_diffrn_ambient_temperature 298(2)
_diffrn_measured_fraction_theta_full 0.993
_diffrn_measured_fraction_theta_max 0.993
_diffrn_measurement_device_type 'Bruker SMART CCD'
_diffrn_measurement_method '\f and \w'
_diffrn_radiation_monochromator graphite
_diffrn_radiation_source 'fine-focus sealed tube'
_diffrn_radiation_type MoK\a
_diffrn_radiation_wavelength 0.71073
_diffrn_reflns_av_R_equivalents 0.0582
_diffrn_reflns_av_sigmaI/netI 0.0472
_diffrn_reflns_limit_h_max 12
_diffrn_reflns_limit_h_min -12
_diffrn_reflns_limit_k_max 10
_diffrn_reflns_limit_k_min -10
_diffrn_reflns_limit_l_max 17
_diffrn_reflns_limit_l_min -23
_diffrn_reflns_number 8986
_diffrn_reflns_theta_full 27.50
_diffrn_reflns_theta_max 27.50
_diffrn_reflns_theta_min 2.17
_exptl_absorpt_coefficient_mu 0.955
_exptl_absorpt_correction_T_max 0.7626
_exptl_absorpt_correction_T_min 0.7497
_exptl_absorpt_correction_type none
_exptl_absorpt_process_details '(SADABS; Sheldrick, 2001)'
_exptl_crystal_colour colorless
_exptl_crystal_density_diffrn 1.626
_exptl_crystal_density_method 'not measured'
_exptl_crystal_description block
_exptl_crystal_F_000 672
_exptl_crystal_size_max 0.32
_exptl_crystal_size_mid 0.30
_exptl_crystal_size_min 0.30
_refine_diff_density_max 1.267
_refine_diff_density_min -0.589
_refine_ls_extinction_method none
_refine_ls_goodness_of_fit_ref 1.047
_refine_ls_hydrogen_treatment mixed
_refine_ls_matrix_type full
_refine_ls_number_parameters 204
_refine_ls_number_reflns 3118
_refine_ls_number_restraints 64
_refine_ls_restrained_S_all 1.084
_refine_ls_R_factor_all 0.0697
_refine_ls_R_factor_gt 0.0587
_refine_ls_shift/su_max 0.000
_refine_ls_shift/su_mean 0.000
_refine_ls_structure_factor_coef Fsqd
_refine_ls_weighting_details 'calc w=1/[\s^2^(Fo^2^)+(0.0965P)^2^] where P=(Fo^2^+2Fc^2^)/3'
_refine_ls_weighting_scheme calc
_refine_ls_wR_factor_gt 0.1479
_refine_ls_wR_factor_ref 0.1554
_reflns_number_gt 2584
_reflns_number_total 3118
_reflns_threshold_expression I>2\s(I)
_cod_data_source_file lh2380.cif
_cod_data_source_block I
_cod_original_sg_symbol_H-M ' P 2/c'
_cod_original_formula_sum 'C26 H23 Cd Cl N4 O8 '
_cod_database_code 2213879
_cod_database_fobs_code 2213879

loop_
_symmetry_equiv_pos_as_xyz
'x, y, z'
'-x, y, -z+1/2'
'-x, -y, -z'
'x, -y, z-1/2'

loop_
_atom_site_type_symbol
_atom_site_label
_atom_site_fract_x
_atom_site_fract_y
_atom_site_fract_z
_atom_site_U_iso_or_equiv
_atom_site_adp_type
_atom_site_calc_flag
_atom_site_refinement_flags
_atom_site_occupancy
Cd Cd1 0.0000 0.53861(6) 0.2500 0.0522(2) Uani d S 1
O O1 -0.1072(4) 0.2850(5) 0.2079(2) 0.0759(10) Uani d . 1
N N1 -0.1344(4) 0.6807(5) 0.1392(2) 0.0553(9) Uani d . 1
N N2 0.1397(4) 0.5700(5) 0.1676(2) 0.0551(9) Uani d . 1
C C1 -0.2671(6) 0.7337(7) 0.1252(3) 0.0695(13) Uani d . 1
H H1 -0.3124 0.7125 0.1626 0.083 Uiso calc R 1
C C2 -0.3405(7) 0.8187(8) 0.0577(4) 0.0831(16) Uani d . 1
H H2 -0.4324 0.8569 0.0504 0.100 Uiso calc R 1
C C3 -0.2761(7) 0.8454(7) 0.0025(4) 0.0840(17) Uani d . 1
H H3 -0.3252 0.9008 -0.0439 0.101 Uiso calc R 1
C C4 -0.1383(6) 0.7917(6) 0.0134(3) 0.0657(13) Uani d . 1
C C5 -0.0647(8) 0.8114(8) -0.0436(3) 0.0844(17) Uani d . 1
H H5 -0.1112 0.8633 -0.0914 0.101 Uiso calc R 1
C C6 0.0664(8) 0.7584(8) -0.0305(3) 0.0829(18) Uani d . 1
H H6 0.1110 0.7770 -0.0685 0.099 Uiso calc R 1
C C7 0.1428(6) 0.6720(7) 0.0411(3) 0.0663(13) Uani d . 1
C C8 0.2802(7) 0.6092(8) 0.0557(4) 0.0798(17) Uani d . 1
H H8 0.3280 0.6230 0.0189 0.096 Uiso calc R 1
C C9 0.3412(7) 0.5300(9) 0.1227(5) 0.0847(19) Uani d . 1
H H9 0.4324 0.4875 0.1324 0.102 Uiso calc R 1
C C10 0.2714(6) 0.5085(8) 0.1795(4) 0.0730(14) Uani d . 1
H H10 0.3166 0.4511 0.2258 0.088 Uiso calc R 1
C C11 0.0762(5) 0.6493(5) 0.0986(3) 0.0531(10) Uani d . 1
C C12 -0.0698(5) 0.7090(5) 0.0842(2) 0.0519(10) Uani d . 1
C C13 0.0000 0.2084(9) 0.2500 0.0667(19) Uani d S 1
C C14 0.0000 0.0252(12) 0.2500 0.130(5) Uani d S 1
H H14A -0.0764 -0.0139 0.2053 0.195 Uiso calc PR 0.50
H H14B -0.0130 -0.0139 0.2981 0.195 Uiso calc PR 0.50
H H14C 0.0894 -0.0139 0.2466 0.195 Uiso calc PR 0.50
O O1W 0.6176(5) 0.2737(11) 0.1119(3) 0.130(2) Uani d D 1
O O2 0.487(2) 0.9428(11) 0.3240(6) 0.155(6) Uani d PDU 0.50
O O3 0.6310(13) 0.9327(13) 0.2453(14) 0.280(14) Uani d PDU 0.50
O O4 0.3858(18) 0.9310(14) 0.1877(9) 0.68(6) Uani d PDU 0.50
O O5 0.5000 1.1640(7) 0.2500 0.414(15) Uani d SDU 1
Cl Cl1 0.5000 0.9901(4) 0.2500 0.1092(10) Uani d SDU 1
H H1WA 0.593(9) 0.231(12) 0.148(4) 0.164 Uiso d D 1
H H1WB 0.700(6) 0.312(12) 0.138(4) 0.164 Uiso d D 1

loop_
_atom_site_aniso_label
_atom_site_aniso_U_11
_atom_site_aniso_U_22
_atom_site_aniso_U_33
_atom_site_aniso_U_12
_atom_site_aniso_U_13
_atom_site_aniso_U_23
Cd1 0.0537(3) 0.0570(3) 0.0476(3) 0.000 0.0184(2) 0.000
O1 0.078(2) 0.070(2) 0.071(2) -0.0126(19) 0.0116(19) -0.0031(19)
N1 0.053(2) 0.057(2) 0.055(2) -0.0023(17) 0.0175(17) -0.0029(17)
N2 0.048(2) 0.061(2) 0.057(2) -0.0040(16) 0.0187(17) -0.0046(17)
C1 0.058(3) 0.075(3) 0.073(3) 0.007(2) 0.018(3) 0.001(3)
C2 0.072(4) 0.081(4) 0.086(4) 0.014(3) 0.011(3) 0.010(3)
C3 0.089(4) 0.075(4) 0.070(4) 0.010(3) 0.000(3) 0.009(3)
C4 0.081(3) 0.058(3) 0.052(3) -0.008(2) 0.012(2) -0.001(2)
C5 0.113(5) 0.084(4) 0.053(3) -0.013(4) 0.022(3) 0.006(3)
C6 0.117(5) 0.087(4) 0.058(3) -0.026(4) 0.047(3) -0.011(3)
C7 0.082(3) 0.067(3) 0.059(3) -0.022(3) 0.035(3) -0.018(2)
C8 0.080(4) 0.093(4) 0.082(4) -0.024(3) 0.049(3) -0.027(4)
C9 0.057(3) 0.101(5) 0.105(5) -0.004(3) 0.038(3) -0.024(4)
C10 0.056(3) 0.085(3) 0.081(4) 0.002(3) 0.026(3) -0.004(3)
C11 0.058(3) 0.052(2) 0.050(2) -0.0127(19) 0.019(2) -0.0140(19)
C12 0.063(3) 0.046(2) 0.045(2) -0.0106(19) 0.0150(19) -0.0072(17)
C13 0.098(6) 0.052(4) 0.055(4) 0.000 0.032(4) 0.000
C14 0.194(16) 0.055(5) 0.131(11) 0.000 0.039(11) 0.000
O1W 0.069(3) 0.202(7) 0.113(4) 0.007(4) 0.020(3) 0.048(4)
O2 0.145(9) 0.180(10) 0.145(9) -0.008(7) 0.050(7) 0.058(7)
O3 0.285(16) 0.296(17) 0.277(16) 0.038(10) 0.114(11) -0.010(10)
O4 0.68(6) 0.69(6) 0.68(6) -0.009(11) 0.22(2) -0.015(11)
O5 0.424(17) 0.394(17) 0.439(17) 0.000 0.158(11) 0.000
Cl1 0.155(3) 0.0983(16) 0.101(2) 0.000 0.078(2) 0.000

loop_
_atom_type_symbol
_atom_type_description
_atom_type_scat_dispersion_real
_atom_type_scat_dispersion_imag
_atom_type_scat_source
C C 0.0033 0.0016 'International Tables Vol C Tables 4.2.6.8 and 6.1.1.4'
H H 0.0000 0.0000 'International Tables Vol C Tables 4.2.6.8 and 6.1.1.4'
Cd Cd -0.8075 1.2024 'International Tables Vol C Tables 4.2.6.8 and 6.1.1.4'
Cl Cl 0.1484 0.1585 'International Tables Vol C Tables 4.2.6.8 and 6.1.1.4'
N N 0.0061 0.0033 'International Tables Vol C Tables 4.2.6.8 and 6.1.1.4'
O O 0.0106 0.0060 'International Tables Vol C Tables 4.2.6.8 and 6.1.1.4'

loop_
_geom_angle_atom_site_label_1
_geom_angle_atom_site_label_2
_geom_angle_atom_site_label_3
_geom_angle_site_symmetry_1
_geom_angle_site_symmetry_3
_geom_angle
N1 Cd1 N1 2 . 119.55(19)
N1 Cd1 N2 2 2 72.68(14)
N1 Cd1 N2 . 2 100.75(14)
N1 Cd1 N2 2 . 100.75(14)
N1 Cd1 N2 . . 72.68(14)
N2 Cd1 N2 2 . 167.32(19)
N1 Cd1 O1 2 . 142.90(14)
N1 Cd1 O1 . . 95.42(14)
N2 Cd1 O1 2 . 89.99(14)
N2 Cd1 O1 . . 101.29(13)
N1 Cd1 O1 2 2 95.42(14)
N1 Cd1 O1 . 2 142.90(14)
N2 Cd1 O1 2 2 101.29(13)
N2 Cd1 O1 . 2 89.99(14)
O1 Cd1 O1 . 2 55.2(2)
N1 Cd1 C13 2 . 120.22(10)
N1 Cd1 C13 . . 120.22(10)
N2 Cd1 C13 2 . 96.34(9)
N2 Cd1 C13 . . 96.34(9)
O1 Cd1 C13 . . 27.62(10)
O1 Cd1 C13 2 . 27.62(10)
C13 O1 Cd1 . . 92.4(4)
C1 N1 C12 . . 118.4(4)
C1 N1 Cd1 . . 126.2(3)
C12 N1 Cd1 . . 115.5(3)
C10 N2 C11 . . 117.9(4)
C10 N2 Cd1 . . 126.7(4)
C11 N2 Cd1 . . 115.3(3)
N1 C1 C2 . . 122.9(5)
N1 C1 H1 . . 118.5
C2 C1 H1 . . 118.5
C3 C2 C1 . . 118.5(6)
C3 C2 H2 . . 120.7
C1 C2 H2 . . 120.7
C2 C3 C4 . . 121.2(5)
C2 C3 H3 . . 119.4
C4 C3 H3 . . 119.4
C3 C4 C12 . . 116.8(5)
C3 C4 C5 . . 124.3(5)
C12 C4 C5 . . 118.8(5)
C6 C5 C4 . . 122.1(5)
C6 C5 H5 . . 118.9
C4 C5 H5 . . 118.9
C5 C6 C7 . . 121.8(5)
C5 C6 H6 . . 119.1
C7 C6 H6 . . 119.1
C11 C7 C8 . . 118.3(5)
C11 C7 C6 . . 118.5(5)
C8 C7 C6 . . 123.2(5)
C9 C8 C7 . . 119.0(5)
C9 C8 H8 . . 120.5
C7 C8 H8 . . 120.5
C8 C9 C10 . . 121.5(6)
C8 C9 H9 . . 119.2
C10 C9 H9 . . 119.2
N2 C10 C9 . . 120.8(6)
N2 C10 H10 . . 119.6
C9 C10 H10 . . 119.6
N2 C11 C7 . . 122.5(5)
N2 C11 C12 . . 117.7(4)
C7 C11 C12 . . 119.8(5)
N1 C12 C4 . . 122.1(5)
N1 C12 C11 . . 118.9(4)
C4 C12 C11 . . 119.0(4)
O1 C13 O1 2 . 120.0(7)
O1 C13 C14 2 . 120.0(3)
O1 C13 C14 . . 120.0(3)
O1 C13 Cd1 2 . 60.0(3)
O1 C13 Cd1 . . 60.0(3)
C14 C13 Cd1 . . 180.0000(10)
C13 C14 H14A . . 109.5
C13 C14 H14B . . 109.5
H14A C14 H14B . . 109.5
C13 C14 H14C . . 109.5
H14A C14 H14C . . 109.5
H14B C14 H14C . . 109.5
H1WA O1W H1WB . . 100(3)
O4 O2 O3 2_655 2_655 114.5(10)
O4 O2 Cl1 2_655 . 60.4(5)
O3 O2 Cl1 2_655 . 59.7(4)
O4 O3 O2 2_655 2_655 120.8(10)
O4 O3 Cl1 2_655 . 62.8(5)
O2 O3 Cl1 2_655 . 60.7(4)
O3 O4 O2 2_655 2_655 124.2(10)
O3 O4 Cl1 2_655 . 63.9(5)
O2 O4 Cl1 2_655 . 62.4(5)
O4 Cl1 O4 2_655 . 139.3(10)
O4 Cl1 O3 2_655 . 53.3(7)
O4 Cl1 O3 . . 111.5(5)
O4 Cl1 O3 2_655 2_655 111.5(5)
O4 Cl1 O3 . 2_655 53.3(7)
O3 Cl1 O3 . 2_655 141.0(10)
O4 Cl1 O2 2_655 2_655 110.6(5)
O4 Cl1 O2 . 2_655 57.2(7)
O3 Cl1 O2 . 2_655 59.6(6)
O3 Cl1 O2 2_655 2_655 108.9(5)
O4 Cl1 O2 2_655 . 57.2(7)
O4 Cl1 O2 . . 110.6(5)
O3 Cl1 O2 . . 108.9(5)
O3 Cl1 O2 2_655 . 59.6(6)
O2 Cl1 O2 2_655 . 148.3(8)
O4 Cl1 O5 2_655 . 110.3(5)
O4 Cl1 O5 . . 110.3(5)
O3 Cl1 O5 . . 109.5(5)
O3 Cl1 O5 2_655 . 109.5(5)
O2 Cl1 O5 2_655 . 105.8(4)
O2 Cl1 O5 . . 105.8(4)

loop_
_geom_bond_atom_site_label_1
_geom_bond_atom_site_label_2
_geom_bond_site_symmetry_2
_geom_bond_distance
_geom_bond_publ_flag
Cd1 N1 2 2.308(4) n
Cd1 N1 . 2.308(4) yes
Cd1 N2 2 2.327(4) n
Cd1 N2 . 2.327(4) yes
Cd1 O1 . 2.341(4) yes
Cd1 O1 2 2.341(4) n
Cd1 C13 . 2.700(7) ?
O1 C13 . 1.253(5) ?
N1 C1 . 1.328(6) ?
N1 C12 . 1.348(6) ?
N2 C10 . 1.348(7) ?
N2 C11 . 1.352(6) ?
C1 C2 . 1.376(8) ?
C1 H1 . 0.9300 ?
C2 C3 . 1.349(9) ?
C2 H2 . 0.9300 ?
C3 C4 . 1.385(8) ?
C3 H3 . 0.9300 ?
C4 C12 . 1.399(7) ?
C4 C5 . 1.434(8) ?
C5 C6 . 1.315(9) ?
C5 H5 . 0.9300 ?
C6 C7 . 1.442(9) ?
C6 H6 . 0.9300 ?
C7 C11 . 1.395(6) ?
C7 C8 . 1.397(9) ?
C8 C9 . 1.320(10) ?
C8 H8 . 0.9300 ?
C9 C10 . 1.405(9) ?
C9 H9 . 0.9300 ?
C10 H10 . 0.9300 ?
C11 C12 . 1.467(6) ?
C13 O1 2 1.253(5) ?
C13 C14 . 1.498(11) ?
C14 H14A . 0.9600 ?
C14 H14B . 0.9600 ?
C14 H14C . 0.9600 ?
O1W H1WA . 0.84(2) ?
O1W H1WB . 0.86(2) ?
O2 O4 2_655 1.345(17) ?
O2 O3 2_655 1.403(15) ?
O2 Cl1 . 1.419(5) ?
O3 O4 2_655 1.254(16) ?
O3 O2 2_655 1.403(15) ?
O3 Cl1 . 1.405(6) ?
O4 O3 2_655 1.254(16) ?
O4 O2 2_655 1.345(17) ?
O4 Cl1 . 1.392(6) ?
O5 Cl1 . 1.422(6) ?
Cl1 O4 2_655 1.392(6) ?
Cl1 O3 2_655 1.405(6) ?
Cl1 O2 2_655 1.419(5) ?

loop_
_geom_hbond_atom_site_label_D
_geom_hbond_atom_site_label_H
_geom_hbond_atom_site_label_A
_geom_hbond_site_symmetry_A
_geom_hbond_distance_DH
_geom_hbond_distance_HA
_geom_hbond_distance_DA
_geom_hbond_angle_DHA
_geom_hbond_publ_flag
O1W H1WA O5 1_545 0.84(2) 2.34(3) 3.165(6) 168(10) yes
O1W H1WA O2 2_645 0.84(2) 2.58(8) 3.230(13) 135(9) yes
O1W H1WB O1 1_655 0.86(2) 1.93(6) 2.713(6) 152(10) yes

loop_
_geom_torsion_atom_site_label_1
_geom_torsion_atom_site_label_2
_geom_torsion_atom_site_label_3
_geom_torsion_atom_site_label_4
_geom_torsion_site_symmetry_1
_geom_torsion_site_symmetry_4
_geom_torsion
N1 Cd1 O1 C13 2 . -43.4(3)
N1 Cd1 O1 C13 . . 155.4(2)
N2 Cd1 O1 C13 2 . -103.8(2)
N2 Cd1 O1 C13 . . 82.0(2)
O1 Cd1 O1 C13 2 . 0.0
N1 Cd1 N1 C1 2 . -87.6(4)
N2 Cd1 N1 C1 2 . -11.5(4)
N2 Cd1 N1 C1 . . 179.7(4)
O1 Cd1 N1 C1 . . 79.5(4)
O1 Cd1 N1 C1 2 . 114.1(4)
C13 Cd1 N1 C1 . . 92.4(4)
N1 Cd1 N1 C12 2 . 93.3(3)
N2 Cd1 N1 C12 2 . 169.3(3)
N2 Cd1 N1 C12 . . 0.5(3)
O1 Cd1 N1 C12 . . -99.7(3)
O1 Cd1 N1 C12 2 . -65.1(4)
C13 Cd1 N1 C12 . . -86.7(3)
N1 Cd1 N2 C10 2 . 65.9(5)
N1 Cd1 N2 C10 . . -176.3(5)
N2 Cd1 N2 C10 2 . 123.5(4)
O1 Cd1 N2 C10 . . -84.0(4)
O1 Cd1 N2 C10 2 . -29.6(4)
C13 Cd1 N2 C10 . . -56.5(4)
N1 Cd1 N2 C11 2 . -118.8(3)
N1 Cd1 N2 C11 . . -1.0(3)
N2 Cd1 N2 C11 2 . -61.3(3)
O1 Cd1 N2 C11 . . 91.2(3)
O1 Cd1 N2 C11 2 . 145.7(3)
C13 Cd1 N2 C11 . . 118.7(3)
C12 N1 C1 C2 . . -1.2(8)
Cd1 N1 C1 C2 . . 179.7(5)
N1 C1 C2 C3 . . 1.9(10)
C1 C2 C3 C4 . . -1.2(10)
C2 C3 C4 C12 . . 0.0(9)
C2 C3 C4 C5 . . 178.1(6)
C3 C4 C5 C6 . . 180.0(6)
C12 C4 C5 C6 . . -2.0(9)
C4 C5 C6 C7 . . 2.1(10)
C5 C6 C7 C11 . . -2.0(9)
C5 C6 C7 C8 . . 177.8(6)
C11 C7 C8 C9 . . 0.6(8)
C6 C7 C8 C9 . . -179.2(6)
C7 C8 C9 C10 . . -0.4(10)
C11 N2 C10 C9 . . 1.6(8)
Cd1 N2 C10 C9 . . 176.7(4)
C8 C9 C10 N2 . . -0.7(10)
C10 N2 C11 C7 . . -1.4(7)
Cd1 N2 C11 C7 . . -177.1(3)
C10 N2 C11 C12 . . 177.1(4)
Cd1 N2 C11 C12 . . 1.3(5)
C8 C7 C11 N2 . . 0.3(7)
C6 C7 C11 N2 . . -179.9(5)
C8 C7 C11 C12 . . -178.1(5)
C6 C7 C11 C12 . . 1.7(7)
C1 N1 C12 C4 . . -0.1(7)
Cd1 N1 C12 C4 . . 179.1(3)
C1 N1 C12 C11 . . -179.3(4)
Cd1 N1 C12 C11 . . 0.0(5)
C3 C4 C12 N1 . . 0.7(7)
C5 C4 C12 N1 . . -177.5(5)
C3 C4 C12 C11 . . 179.8(4)
C5 C4 C12 C11 . . 1.7(7)
N2 C11 C12 N1 . . -0.9(6)
C7 C11 C12 N1 . . 177.6(4)
N2 C11 C12 C4 . . 179.9(4)
C7 C11 C12 C4 . . -1.6(6)
Cd1 O1 C13 O1 . 2 0.0
Cd1 O1 C13 C14 . . 180.0
N1 Cd1 C13 O1 2 2 -28.7(2)
N1 Cd1 C13 O1 . 2 151.3(2)
N2 Cd1 C13 O1 2 2 -102.3(2)
N2 Cd1 C13 O1 . 2 77.7(2)
O1 Cd1 C13 O1 . 2 180.0
N1 Cd1 C13 O1 2 . 151.3(2)
N1 Cd1 C13 O1 . . -28.7(2)
N2 Cd1 C13 O1 2 . 77.7(2)
N2 Cd1 C13 O1 . . -102.3(2)
O1 Cd1 C13 O1 2 . 180.0
O3 O4 Cl1 O4 2_655 2_655 80.3(7)
O2 O4 Cl1 O4 2_655 2_655 -83.8(6)
O3 O4 Cl1 O3 2_655 . 138.4(12)
O2 O4 Cl1 O3 2_655 . -25.7(10)
O2 O4 Cl1 O3 2_655 2_655 -164.2(12)
O3 O4 Cl1 O2 2_655 2_655 164.2(12)
O3 O4 Cl1 O2 2_655 . 17.1(12)
O2 O4 Cl1 O2 2_655 . -147.1(9)
O3 O4 Cl1 O5 2_655 . -99.7(7)
O2 O4 Cl1 O5 2_655 . 96.2(6)
O2 O3 Cl1 O4 2_655 2_655 161.4(12)
O4 O3 Cl1 O4 2_655 . -136.3(12)
O2 O3 Cl1 O4 2_655 . 25.0(10)
O4 O3 Cl1 O3 2_655 2_655 -78.7(8)
O2 O3 Cl1 O3 2_655 2_655 82.7(6)
O4 O3 Cl1 O2 2_655 2_655 -161.4(12)
O4 O3 Cl1 O2 2_655 . -14.0(11)
O2 O3 Cl1 O2 2_655 . 147.4(9)
O4 O3 Cl1 O5 2_655 . 101.3(8)
O2 O3 Cl1 O5 2_655 . -97.3(6)
O3 O2 Cl1 O4 2_655 2_655 -152.0(10)
O4 O2 Cl1 O4 2_655 . 136.2(12)
O3 O2 Cl1 O4 2_655 . -15.9(11)
O4 O2 Cl1 O3 2_655 . 13.4(11)
O3 O2 Cl1 O3 2_655 . -138.7(11)
O4 O2 Cl1 O3 2_655 2_655 152.0(10)
O4 O2 Cl1 O2 2_655 2_655 75.7(7)
O3 O2 Cl1 O2 2_655 2_655 -76.3(6)
O4 O2 Cl1 O5 2_655 . -104.3(7)
O3 O2 Cl1 O5 2_655 . 103.7(6)
